data_1548626
loop_
_publ_author_name
'Gruene, T.'
'Teng, Li.'
'Van Genderen, E.'
'Pinar, A. B.'
'Van Bokhoven, J. A.'

_publ_section_title
;
 Characterization at the level of individual crystals: single crystal MFI
 type zeolite grains
;
_journal_name_full 'Chemistry - A European Journal'
_journal_paper_doi 10.1002/chem.201704213
_journal_year 2017
_chemical_formula_sum 'O24 Si12'
_chemical_formula_weight 721.20
_space_group_crystal_system orthorhombic
_space_group_IT_number 62
_space_group_name_Hall '-P 2ac 2n'
_space_group_name_H-M_alt 'P n m a'
_symmetry_space_group_name_Hall '-P 2ac 2n'
_symmetry_space_group_name_H-M 'P n m a'
_atom_sites_solution_hydrogens .
_audit_creation_method SHELXL-2016/6
_cell_angle_alpha 90
_cell_angle_beta 90
_cell_angle_gamma 90
_cell_formula_units_Z 8
_cell_length_a 20.197(4)
_cell_length_b 20.072(4)
_cell_length_c 13.490(3)
_cell_measurement_temperature 293(2)
_cell_volume 5469(2)
_computing_structure_refinement 'SHELXL-2016/6 (Sheldrick, 2016)'
_computing_structure_solution 'SHELXT 2014/5 (Sheldrick, 2014)'
_diffrn_ambient_temperature 293(2)
_diffrn_measured_fraction_theta_full 0.688
_diffrn_measured_fraction_theta_max 0.688
_diffrn_radiation_wavelength 0.02508
_diffrn_reflns_av_R_equivalents 0.1363
_diffrn_reflns_av_unetI/netI 0.1159
_diffrn_reflns_Laue_measured_fraction_full 0.688
_diffrn_reflns_Laue_measured_fraction_max 0.688
_diffrn_reflns_limit_h_max 17
_diffrn_reflns_limit_h_min -17
_diffrn_reflns_limit_k_max 16
_diffrn_reflns_limit_k_min -16
_diffrn_reflns_limit_l_max 12
_diffrn_reflns_limit_l_min -12
_diffrn_reflns_number 5416
_diffrn_reflns_point_group_measured_fraction_full 0.688
_diffrn_reflns_point_group_measured_fraction_max 0.688
_diffrn_reflns_theta_full 0.687
_diffrn_reflns_theta_max 0.687
_diffrn_reflns_theta_min 0.064
_exptl_absorpt_coefficient_mu 0.280
_exptl_crystal_density_diffrn 1.752
_exptl_crystal_F_000 940
_refine_diff_density_max 0.215
_refine_diff_density_min -0.197
_refine_diff_density_rms 0.050
_refine_ls_extinction_coef .
_refine_ls_extinction_method none
_refine_ls_goodness_of_fit_ref 1.577
_refine_ls_hydrogen_treatment undef
_refine_ls_matrix_type full
_refine_ls_number_parameters 149
_refine_ls_number_reflns 1784
_refine_ls_number_restraints 48
_refine_ls_restrained_S_all 1.564
_refine_ls_R_factor_all 0.2408
_refine_ls_R_factor_gt 0.1730
_refine_ls_shift/su_max 0.283
_refine_ls_shift/su_mean 0.002
_refine_ls_structure_factor_coef Fsqd
_refine_ls_weighting_details 'w=1/[\s^2^(Fo^2^)+(0.2000P)^2^] where P=(Fo^2^+2Fc^2^)/3'
_refine_ls_weighting_scheme calc
_refine_ls_wR_factor_gt 0.4626
_refine_ls_wR_factor_ref 0.4945
_reflns_Friedel_coverage 0.000
_reflns_Friedel_fraction_full .
_reflns_Friedel_fraction_max .
_reflns_number_gt 947
_reflns_number_total 1784
_reflns_threshold_expression 'I > 2\s(I)'
_cod_data_source_file zsm5_ChemEurJ.cif
_cod_data_source_block z2c
_cod_original_cell_volume 5468.8(19)
_cod_database_code 1548626
_shelx_shelxl_version_number 2016/6
_shelx_space_group_comment
;
The symmetry employed for this shelxl refinement is uniquely defined
by the following loop, which should always be used as a source of
symmetry information in preference to the above space-group names.
They are only intended as comments.
;

loop_
_space_group_symop_operation_xyz
'x, y, z'
'-x+1/2, -y, z+1/2'
'-x, y+1/2, -z'
'x+1/2, -y+1/2, -z+1/2'
'-x, -y, -z'
'x-1/2, y, -z-1/2'
'x, -y-1/2, z'
'-x-1/2, y-1/2, z-1/2'

loop_
_atom_site_label
_atom_site_type_symbol
_atom_site_fract_x
_atom_site_fract_y
_atom_site_fract_z
_atom_site_U_iso_or_equiv
_atom_site_adp_type
_atom_site_occupancy
_atom_site_site_symmetry_order
_atom_site_calc_flag
_atom_site_refinement_flags_posn
_atom_site_refinement_flags_adp
_atom_site_refinement_flags_occupancy
_atom_site_disorder_assembly
_atom_site_disorder_group
Si1 Si 0.4232(4) 1.0569(5) 0.6624(6) 0.013(3) Uiso 1 1 d D . . . .
Si2 Si 0.3082(5) 1.0299(5) 0.8100(6) 0.016(3) Uiso 1 1 d D . . . .
Si3 Si 0.2804(4) 1.0615(5) 1.0301(6) 0.012(3) Uiso 1 1 d D . . . .
Si4 Si 0.1219(4) 1.0647(4) 1.0255(5) 0.003(3) Uiso 1 1 d D . . . .
Si5 Si 0.0721(4) 1.0289(4) 0.8143(5) 0.001(3) Uiso 1 1 d D . . . .
Si6 Si 0.1862(4) 1.0596(5) 0.6704(6) 0.014(3) Uiso 1 1 d D . . . .
Si7 Si 0.4229(4) 0.8282(4) 0.6738(6) 0.007(3) Uiso 1 1 d D . . . .
Si8 Si 0.3073(5) 0.8704(5) 0.8145(6) 0.012(3) Uiso 1 1 d D . . . .
Si9 Si 0.2745(4) 0.8268(4) 1.0308(6) 0.015(3) Uiso 1 1 d D . . . .
Si10 Si 0.1196(4) 0.8267(4) 1.0277(6) 0.010(3) Uiso 1 1 d D . . . .
Si11 Si 0.0693(5) 0.8700(5) 0.8172(5) 0.005(3) Uiso 1 1 d D . . . .
Si12 Si 0.1861(5) 0.8278(4) 0.6806(6) 0.014(3) Uiso 1 1 d D . . . .
O1 O 0.3735(8) 1.0554(12) 0.7548(11) 0.049(6) Uiso 1 1 d D . . . .
O2 O 0.3087(8) 1.0623(9) 0.9187(7) 0.024(5) Uiso 1 1 d D . . . .
O3 O 0.2011(5) 1.0597(14) 1.0324(16) 0.062(7) Uiso 1 1 d D . . . .
O4 O 0.0979(10) 1.0641(9) 0.9127(8) 0.035(5) Uiso 1 1 d D . . . .
O5 O 0.1148(6) 1.0572(10) 0.7233(10) 0.027(5) Uiso 1 1 d D . . . .
O6 O 0.2430(8) 1.0546(12) 0.7532(12) 0.049(6) Uiso 1 1 d D . . . .
O7 O 0.3729(8) 0.8422(11) 0.7635(12) 0.042(6) Uiso 1 1 d D . . . .
O8 O 0.3082(9) 0.8464(11) 0.9275(8) 0.034(5) Uiso 1 1 d D . . . .
O9 O 0.1971(5) 0.8465(10) 1.0286(13) 0.038(6) Uiso 1 1 d D . . . .
O10 O 0.0906(10) 0.8341(10) 0.9176(9) 0.043(6) Uiso 1 1 d D . . . .
O11 O 0.1147(8) 0.8429(12) 0.7285(13) 0.050(7) Uiso 1 1 d D . . . .
O12 O 0.2401(8) 0.8470(11) 0.7622(12) 0.045(6) Uiso 1 1 d D . . . .
O13 O 0.3085(15) 0.9501(5) 0.817(2) 0.091(9) Uiso 1 1 d D . . . .
O14 O 0.0787(12) 0.9495(5) 0.8276(15) 0.055(6) Uiso 1 1 d D . . . .
O15 O 0.4208(10) 1.1258(8) 0.6015(13) 0.045(6) Uiso 1 1 d D . . . .
O16 O 0.4078(10) 0.9968(7) 0.5871(11) 0.032(5) Uiso 1 1 d D . . . .
O17 O 0.4010(9) 0.8663(7) 0.5745(9) 0.024(5) Uiso 1 1 d D . . . .
O18 O 0.1892(9) 1.1302(7) 0.6148(11) 0.035(6) Uiso 1 1 d D . . . .
O19 O 0.1921(10) 1.0027(8) 0.5873(11) 0.041(6) Uiso 1 1 d D . . . .
O20 O 0.1956(10) 0.8705(7) 0.5810(10) 0.039(6) Uiso 1 1 d D . . . .
O21 O -0.0037(5) 1.0488(10) 0.7921(11) 0.026(5) Uiso 1 1 d D . . . .
O22 O -0.0053(6) 0.8507(12) 0.7876(13) 0.050(7) Uiso 1 1 d D . . . .
O23 O 0.4244(14) 0.750000 0.6466(15) 0.025(7) Uiso 1 2 d DS . P . .
O24 O 0.1914(15) 0.750000 0.6548(17) 0.038(8) Uiso 1 2 d DS . P . .
O25 O 0.2841(11) 0.750000 1.0593(13) 0.010(6) Uiso 1 2 d DS . P . .
O26 O 0.1122(14) 0.750000 1.0603(16) 0.030(7) Uiso 1 2 d DS . P . .

loop_
_atom_type_symbol
_atom_type_description
_atom_type_scat_dispersion_real
_atom_type_scat_dispersion_imag
_atom_type_scat_source
O O 0.0000 0.0000 'International Tables Vol C Tables 4.2.6.8 and 6.1.1.4'
Si Si 0.0000 0.0000 'International Tables Vol C Tables 4.2.6.8 and 6.1.1.4'

loop_
_geom_angle_atom_site_label_1
_geom_angle_atom_site_label_2
_geom_angle_atom_site_label_3
_geom_angle
_geom_angle_site_symmetry_1
_geom_angle_site_symmetry_3
O1 Si1 O21 106.1(10) . 6_657
O1 Si1 O16 110.9(12) . .
O21 Si1 O16 110.1(11) 6_657 .
O1 Si1 O15 113.2(13) . .
O21 Si1 O15 108.0(10) 6_657 .
O16 Si1 O15 108.5(11) . .
O1 Si2 O6 110.8(12) . .
O1 Si2 O2 107.0(9) . .
O6 Si2 O2 108.4(10) . .
O1 Si2 O13 110.0(15) . .
O6 Si2 O13 109.8(15) . .
O2 Si2 O13 110.7(13) . .
O19 Si3 O20 111.9(12) 2_575 2_575
O19 Si3 O3 108.6(13) 2_575 .
O20 Si3 O3 108.2(13) 2_575 .
O19 Si3 O2 109.7(11) 2_575 .
O20 Si3 O2 106.6(9) 2_575 .
O3 Si3 O2 111.9(11) . .
O4 Si4 O17 108.2(10) . 2_575
O4 Si4 O16 112.0(11) . 2_575
O17 Si4 O16 110.0(11) 2_575 2_575
O4 Si4 O3 110.9(12) . .
O17 Si4 O3 108.5(12) 2_575 .
O16 Si4 O3 107.2(12) 2_575 .
O4 Si5 O5 107.8(10) . .
O4 Si5 O14 108.6(11) . .
O5 Si5 O14 113.1(11) . .
O4 Si5 O21 110.9(11) . .
O5 Si5 O21 106.3(9) . .
O14 Si5 O21 110.2(12) . .
O19 Si6 O18 107.4(11) . .
O19 Si6 O6 112.9(12) . .
O18 Si6 O6 110.6(12) . .
O19 Si6 O5 110.8(11) . .
O18 Si6 O5 105.5(9) . .
O6 Si6 O5 109.3(10) . .
O7 Si7 O17 111.9(11) . .
O7 Si7 O22 106.0(11) . 6_657
O17 Si7 O22 112.6(12) . 6_657
O7 Si7 O23 110.8(13) . .
O17 Si7 O23 106.2(10) . .
O22 Si7 O23 109.4(13) 6_657 .
O7 Si8 O8 107.2(10) . .
O7 Si8 O12 114.2(13) . .
O8 Si8 O12 109.9(11) . .
O7 Si8 O13 110.4(15) . .
O8 Si8 O13 106.5(14) . .
O12 Si8 O13 108.4(14) . .
O8 Si9 O25 113.2(12) . .
O8 Si9 O18 106.8(11) . 2_575
O25 Si9 O18 107.0(9) . 2_575
O8 Si9 O9 109.6(11) . .
O25 Si9 O9 111.0(12) . .
O18 Si9 O9 108.9(11) 2_575 .
O10 Si10 O15 109.6(12) . 2_575
O10 Si10 O26 108.0(13) . .
O15 Si10 O26 110.7(11) 2_575 .
O10 Si10 O9 109.7(11) . .
O15 Si10 O9 110.0(11) 2_575 .
O26 Si10 O9 108.9(13) . .
O10 Si11 O11 109.0(12) . .
O10 Si11 O22 110.8(12) . .
O11 Si11 O22 105.7(11) . .
O10 Si11 O14 109.9(12) . .
O11 Si11 O14 109.5(13) . .
O22 Si11 O14 111.8(13) . .
O12 Si12 O24 109.8(14) . .
O12 Si12 O20 111.6(11) . .
O24 Si12 O20 109.3(10) . .
O12 Si12 O11 106.9(12) . .
O24 Si12 O11 109.3(14) . .
O20 Si12 O11 110.0(12) . .
Si2 O1 Si1 152.3(14) . .
Si2 O2 Si3 148.1(12) . .
Si3 O3 Si4 173.4(18) . .
Si5 O4 Si4 153.8(14) . .
Si5 O5 Si6 146.2(12) . .
Si2 O6 Si6 160.0(15) . .
Si8 O7 Si7 155.7(14) . .
Si8 O8 Si9 154.1(14) . .
Si9 O9 Si10 151.5(14) . .
Si11 O10 Si10 158.1(16) . .
Si11 O11 Si12 151.2(15) . .
Si12 O12 Si8 162.5(15) . .
Si8 O13 Si2 176(2) . .
Si5 O14 Si11 163.7(16) . .
Si10 O15 Si1 147.6(14) 2_574 .
Si4 O16 Si1 167.7(14) 2_574 .
Si4 O17 Si7 146.7(11) 2_574 .
Si9 O18 Si6 145.4(13) 2_574 .
Si3 O19 Si6 159.3(14) 2_574 .
Si3 O20 Si12 148.2(12) 2_574 .
Si1 O21 Si5 145.8(11) 6_557 .
Si7 O22 Si11 146.6(13) 6_557 .
Si7 O23 Si7 153.6(16) . 7_575
Si12 O24 Si12 153.7(18) 7_575 .
Si9 O25 Si9 148.8(14) 7_575 .
Si10 O26 Si10 146.4(16) 7_575 .

loop_
_geom_bond_atom_site_label_1
_geom_bond_atom_site_label_2
_geom_bond_distance
_geom_bond_site_symmetry_2
Si1 O1 1.601(9) .
Si1 O21 1.607(9) 6_657
Si1 O16 1.607(9) .
Si1 O15 1.610(9) .
Si2 O1 1.599(9) .
Si2 O6 1.602(9) .
Si2 O2 1.603(9) .
Si2 O13 1.605(9) .
Si3 O19 1.601(9) 2_575
Si3 O20 1.603(9) 2_575
Si3 O3 1.604(9) .
Si3 O2 1.607(9) .
Si4 O4 1.597(9) .
Si4 O17 1.603(9) 2_575
Si4 O16 1.604(9) 2_575
Si4 O3 1.604(9) .
Si5 O4 1.591(9) .
Si5 O5 1.604(9) .
Si5 O14 1.610(9) .
Si5 O21 1.610(9) .
Si6 O19 1.604(9) .
Si6 O18 1.605(9) .
Si6 O6 1.606(9) .
Si6 O5 1.610(9) .
Si7 O7 1.602(9) .
Si7 O17 1.605(9) .
Si7 O22 1.605(9) 6_657
Si7 O23 1.612(8) .
Si8 O7 1.596(9) .
Si8 O8 1.599(9) .
Si8 O12 1.600(9) .
Si8 O13 1.600(9) .
Si9 O8 1.599(9) .
Si9 O25 1.601(8) .
Si9 O18 1.602(9) 2_575
Si9 O9 1.612(9) .
Si10 O10 1.602(9) .
Si10 O15 1.602(9) 2_575
Si10 O26 1.607(8) .
Si10 O9 1.616(9) .
Si11 O10 1.595(9) .
Si11 O11 1.602(9) .
Si11 O22 1.606(9) .
Si11 O14 1.613(9) .
Si12 O12 1.596(9) .
Si12 O24 1.605(8) .
Si12 O20 1.605(9) .
Si12 O11 1.609(9) .
